data_7034522
loop_
_publ_author_name
'Kosaka, Wataru'
'Itoh, Masahisa'
'Miyasaka, Hitoshi'

_publ_section_title
;
 The effect of chlorine and fluorine substitutions on tuning the
 ionization potential of benzoate-bridged paddlewheel diruthenium(ii, ii)
 complexes.
;
_journal_issue 17
_journal_name_full 'Dalton transactions (Cambridge, England : 2003)'
_journal_page_first 8156
_journal_page_last 8168
_journal_paper_doi 10.1039/c5dt00505a
_journal_volume 44
_journal_year 2015
_chemical_formula_moiety 'C44 H48 Cl4 O12 Ru2'
_chemical_formula_sum 'C44 H48 Cl4 O12 Ru2'
_chemical_formula_weight 1112.81
_space_group_IT_number 2
_symmetry_cell_setting triclinic
_symmetry_Int_Tables_number 2
_symmetry_space_group_name_Hall '-P 1'
_symmetry_space_group_name_H-M 'P -1'
_atom_sites_solution_hydrogens geom
_atom_sites_solution_primary direct
_atom_sites_solution_secondary difmap
_audit_update_record
;
2014-12-24 deposited with the CCDC.
2015-03-12 downloaded from the CCDC.
;
_cell_angle_alpha 71.143(5)
_cell_angle_beta 71.494(5)
_cell_angle_gamma 71.502(6)
_cell_formula_units_Z 2
_cell_length_a 12.2925(11)
_cell_length_b 13.8331(13)
_cell_length_c 15.0599(15)
_cell_measurement_reflns_used 8029
_cell_measurement_temperature 93
_cell_measurement_theta_max 31.07
_cell_measurement_theta_min 2.03
_cell_volume 2231.3(4)
_computing_cell_refinement CrystalClear
_computing_data_collection 'CrystalClear (Rigaku Inc., 2008)'
_computing_data_reduction CrystalClear
_computing_molecular_graphics 'CrystalStructure 4.0'
_computing_publication_material 'CrystalStructure 4.0 (Rigaku, 2010)'
_computing_structure_refinement 'SHELXL97 (Sheldrick, 2008)'
_computing_structure_solution 'Il Milione (Burla, et al., 2007)'
_diffrn_ambient_temperature 93
_diffrn_detector_area_resol_mean 14.629
_diffrn_measured_fraction_theta_full 0.977
_diffrn_measured_fraction_theta_max 0.977
_diffrn_measurement_device_type 'Rigaku Saturn70'
_diffrn_measurement_method \w
_diffrn_radiation_type 'Mo K\a'
_diffrn_radiation_wavelength 0.71075
_diffrn_reflns_av_R_equivalents 0.0983
_diffrn_reflns_limit_h_max 14
_diffrn_reflns_limit_h_min -14
_diffrn_reflns_limit_k_max 16
_diffrn_reflns_limit_k_min -14
_diffrn_reflns_limit_l_max 17
_diffrn_reflns_limit_l_min -17
_diffrn_reflns_number 15098
_diffrn_reflns_theta_full 25.00
_diffrn_reflns_theta_max 25.00
_diffrn_standards_number 0
_exptl_absorpt_coefficient_mu 0.978
_exptl_absorpt_correction_T_max 0.918
_exptl_absorpt_correction_T_min 0.783
_exptl_absorpt_correction_type multi-scan
_exptl_absorpt_process_details 'REQAB (Rigaku, 1998)'
_exptl_crystal_colour brown
_exptl_crystal_density_diffrn 1.656
_exptl_crystal_density_method 'not measured'
_exptl_crystal_description block
_exptl_crystal_F_000 1128.00
_exptl_crystal_size_max 0.331
_exptl_crystal_size_mid 0.185
_exptl_crystal_size_min 0.087
_refine_diff_density_max 1.430
_refine_diff_density_min -1.620
_refine_ls_extinction_method none
_refine_ls_goodness_of_fit_ref 1.054
_refine_ls_hydrogen_treatment constr
_refine_ls_number_parameters 594
_refine_ls_number_reflns 7674
_refine_ls_number_restraints 0
_refine_ls_R_factor_gt 0.0540
_refine_ls_shift/su_max 0.001
_refine_ls_structure_factor_coef Fsqd
_refine_ls_weighting_details 'w = 1/[\s^2^(Fo^2^)+(0.0749P)^2^+6.0988P] where P=(Fo^2^+2Fc^2^)/3'
_refine_ls_weighting_scheme calc
_refine_ls_wR_factor_ref 0.1503
_reflns_number_gt 7208
_reflns_number_total 7675
_reflns_threshold_expression F^2^>2.0\s(F^2^)
_cod_data_source_file c5dt00505a2.cif
_cod_data_source_block Ru2-p-Cl
_cod_depositor_comments 'Adding full bibliography for 7034506--7034522.cif.'
_cod_original_cell_volume 2231.4(4)
_cod_database_code 7034522

loop_
_symmetry_equiv_pos_site_id
_symmetry_equiv_pos_as_xyz
1 +X,+Y,+Z
2 -X,-Y,-Z

loop_
_atom_site_label
_atom_site_type_symbol
_atom_site_fract_x
_atom_site_fract_y
_atom_site_fract_z
_atom_site_U_iso_or_equiv
_atom_site_adp_type
_atom_site_occupancy
_atom_site_symmetry_multiplicity
_atom_site_calc_flag
_atom_site_refinement_flags
Ru1 Ru -0.01871(3) 0.58902(3) 0.98219(2) 0.02252(13) Uani 1.0 2 d .
Ru2 Ru -0.01600(3) 0.91803(2) 0.52579(2) 0.02308(13) Uani 1.0 2 d .
Cl1 Cl -0.61051(10) 0.54613(10) 0.80677(8) 0.0366(3) Uani 1.0 2 d .
Cl2 Cl 0.3888(14) 0.5083(15) 0.4086(11) 0.041(7) Uani 0.3700 2 d .
Cl3 Cl 0.4223(11) 0.5152(14) 0.4192(11) 0.030(3) Uani 0.3700 2 d .
Cl4 Cl 0.363(3) 0.4899(17) 0.405(2) 0.031(4) Uani 0.2600 2 d .
Cl5 Cl 0.35956(13) 0.84935(10) 0.95473(10) 0.0437(4) Uani 1.0 2 d .
Cl6 Cl 0.62459(12) 0.78513(14) 0.07725(10) 0.0543(4) Uani 1.0 2 d .
O1 O -0.1692(3) 0.6006(3) 0.9425(2) 0.0263(7) Uani 1.0 2 d .
O2 O -0.1333(3) 0.4239(3) 0.9786(2) 0.0263(7) Uani 1.0 2 d .
O3 O 0.0771(3) 0.5914(3) 0.8418(2) 0.0263(7) Uani 1.0 2 d .
O4 O 0.1138(3) 0.4152(3) 0.8775(2) 0.0263(7) Uani 1.0 2 d .
O5 O 0.0758(3) 0.8804(3) 0.6302(2) 0.0262(7) Uani 1.0 2 d .
O6 O 0.1082(3) 1.0428(3) 0.5790(3) 0.0273(7) Uani 1.0 2 d .
O7 O 0.1380(3) 0.8679(3) 0.4280(3) 0.0282(7) Uani 1.0 2 d .
O8 O 0.1691(3) 1.0311(3) 0.3759(3) 0.0277(7) Uani 1.0 2 d .
O9 O -0.0595(3) 0.7711(3) 0.9464(3) 0.0337(8) Uani 1.0 2 d .
O10 O -0.0473(3) 0.7511(3) 0.5792(3) 0.0315(7) Uani 1.0 2 d .
O11 O 0.0587(7) 0.2350(7) 0.7379(6) 0.108(3) Uani 1.0 2 d .
O12 O 0.6235(5) 0.8277(4) 0.4636(4) 0.0427(12) Uiso 0.7000 2 d .
O13 O 0.3330(9) 0.8707(8) 0.4993(7) 0.023(2) Uiso 0.3000 2 d .
C1 C -0.1937(4) 0.5156(4) 0.9489(3) 0.0248(9) Uani 1.0 2 d .
C2 C -0.3004(4) 0.5245(4) 0.9169(3) 0.0243(9) Uani 1.0 2 d .
C3 C -0.3656(4) 0.6230(4) 0.8753(3) 0.0279(10) Uani 1.0 2 d .
C4 C -0.4606(4) 0.6304(4) 0.8411(3) 0.0309(10) Uani 1.0 2 d .
C5 C -0.4919(4) 0.5391(4) 0.8503(3) 0.0297(10) Uani 1.0 2 d .
C6 C -0.4306(4) 0.4405(5) 0.8937(4) 0.0323(11) Uani 1.0 2 d .
C7 C -0.3348(4) 0.4348(4) 0.9261(3) 0.0298(10) Uani 1.0 2 d .
C8 C 0.1228(4) 0.5033(4) 0.8200(3) 0.0261(10) Uani 1.0 2 d .
C9 C 0.1916(4) 0.5047(4) 0.7183(3) 0.0277(10) Uani 1.0 2 d .
C10 C 0.1941(5) 0.5997(5) 0.6485(4) 0.0408(13) Uani 1.0 2 d .
C11 C 0.2554(6) 0.6016(5) 0.5548(4) 0.060(2) Uani 1.0 2 d .
C12 C 0.3157(6) 0.5068(5) 0.5302(4) 0.061(2) Uani 1.0 2 d .
C13 C 0.3151(6) 0.4114(5) 0.5975(4) 0.0497(16) Uani 1.0 2 d .
C14 C 0.2527(5) 0.4111(4) 0.6921(4) 0.0373(12) Uani 1.0 2 d .
C15 C 0.1176(4) 0.9508(4) 0.6351(3) 0.0274(10) Uani 1.0 2 d .
C16 C 0.1795(4) 0.9249(4) 0.7136(4) 0.0283(10) Uani 1.0 2 d .
C17 C 0.1858(4) 0.8278(4) 0.7810(4) 0.0285(10) Uani 1.0 2 d .
C18 C 0.2403(4) 0.8043(4) 0.8555(4) 0.0307(10) Uani 1.0 2 d .
C19 C 0.2904(5) 0.8783(4) 0.8613(4) 0.0343(11) Uani 1.0 2 d .
C20 C 0.2858(5) 0.9756(4) 0.7949(4) 0.0416(13) Uani 1.0 2 d .
C21 C 0.2295(5) 0.9984(4) 0.7214(4) 0.0371(12) Uani 1.0 2 d .
C22 C 0.1971(4) 0.9350(4) 0.3742(3) 0.0252(9) Uani 1.0 2 d .
C23 C 0.3062(4) 0.8989(4) 0.3019(3) 0.0274(10) Uani 1.0 2 d .
C24 C 0.3663(4) 0.9708(4) 0.2316(4) 0.0348(11) Uani 1.0 2 d .
C25 C 0.4649(4) 0.9364(5) 0.1613(4) 0.0397(13) Uani 1.0 2 d .
C26 C 0.5022(4) 0.8305(5) 0.1641(4) 0.0375(12) Uani 1.0 2 d .
C27 C 0.4454(5) 0.7577(4) 0.2351(4) 0.0351(11) Uani 1.0 2 d .
C28 C 0.3466(4) 0.7924(4) 0.3024(4) 0.0303(10) Uani 1.0 2 d .
C29 C -0.1228(5) 0.8424(4) 0.8745(4) 0.0333(11) Uani 1.0 2 d .
C30 C -0.1532(6) 0.9504(5) 0.8920(6) 0.0621(19) Uani 1.0 2 d .
C31 C -0.0754(7) 0.9379(6) 0.9583(7) 0.071(3) Uani 1.0 2 d .
C32 C -0.0623(5) 0.8251(5) 1.0142(4) 0.0453(14) Uani 1.0 2 d .
C33 C -0.1236(5) 0.7144(4) 0.6723(4) 0.0381(12) Uani 1.0 2 d .
C34 C -0.1288(7) 0.6088(6) 0.6741(5) 0.0334(15) Uani 0.7000 2 d .
C35 C -0.0664(9) 0.5985(7) 0.5700(6) 0.049(3) Uani 0.7000 2 d .
C36 C -0.0612(5) 0.7056(4) 0.5106(4) 0.0403(12) Uani 1.0 2 d .
C37 C -0.2372(17) 0.724(3) 0.6240(15) 0.062(7) Uani 0.3000 2 d .
C38 C -0.1830(18) 0.703(2) 0.5224(14) 0.057(6) Uani 0.3000 2 d .
C39 C -0.0222(8) 0.1657(7) 0.7809(7) 0.080(3) Uani 1.0 2 d .
C40 C -0.1354(8) 0.2376(6) 0.8028(8) 0.082(3) Uani 1.0 2 d .
C41 C -0.1380(8) 0.3381(7) 0.7254(8) 0.106(4) Uani 1.0 2 d .
C42 C -0.0091(8) 0.3401(9) 0.7221(8) 0.098(4) Uani 1.0 2 d .
C43 C 0.5940(9) 0.7939(7) 0.5666(7) 0.053(2) Uiso 0.7000 2 d .
C44 C 0.4649(13) 0.8183(12) 0.6033(10) 0.043(3) Uiso 0.4300 2 d .
C45 C 0.4247(15) 0.8237(14) 0.5112(11) 0.040(4) Uiso 0.3500 2 d .
C46 C 0.5207(8) 0.8702(6) 0.4285(6) 0.0409(17) Uiso 0.7000 2 d .
C47 C 0.3926(13) 0.7670(11) 0.5419(10) 0.023(3) Uiso 0.3000 2 d .
C48 C 0.4755(12) 0.7825(11) 0.5841(9) 0.055(3) Uiso 0.5700 2 d .
C49 C 0.5316(17) 0.8708(14) 0.4872(13) 0.040(4) Uiso 0.3000 2 d .
C50 C 0.4132(15) 0.9397(13) 0.4687(12) 0.034(4) Uiso 0.3000 2 d .
C51 C 0.4096(15) 0.8803(14) 0.5162(12) 0.040(4) Uiso 0.3500 2 d .
H3 H -0.3444 0.6852 0.8706 0.0334 Uiso 1.0 2 calc R
H4 H -0.5038 0.6970 0.8117 0.0371 Uiso 1.0 2 calc R
H6 H -0.4541 0.3787 0.9010 0.0388 Uiso 1.0 2 calc R
H7 H -0.2916 0.3681 0.9552 0.0358 Uiso 1.0 2 calc R
H10 H 0.1527 0.6640 0.6662 0.0490 Uiso 1.0 2 calc R
H11 H 0.2567 0.6666 0.5076 0.0715 Uiso 1.0 2 calc R
H13 H 0.3566 0.3473 0.5793 0.0596 Uiso 1.0 2 calc R
H14 H 0.2519 0.3462 0.7394 0.0448 Uiso 1.0 2 calc R
H17 H 0.1524 0.7773 0.7757 0.0342 Uiso 1.0 2 calc R
H18 H 0.2434 0.7385 0.9020 0.0368 Uiso 1.0 2 calc R
H20 H 0.3206 1.0254 0.7997 0.0499 Uiso 1.0 2 calc R
H21 H 0.2249 1.0649 0.6759 0.0445 Uiso 1.0 2 calc R
H24 H 0.3402 1.0433 0.2313 0.0417 Uiso 1.0 2 calc R
H25 H 0.5055 0.9851 0.1126 0.0476 Uiso 1.0 2 calc R
H27 H 0.4743 0.6848 0.2373 0.0421 Uiso 1.0 2 calc R
H28 H 0.3054 0.7432 0.3498 0.0364 Uiso 1.0 2 calc R
H29A H -0.1956 0.8213 0.8817 0.0400 Uiso 1.0 2 calc R
H29B H -0.0727 0.8417 0.8086 0.0400 Uiso 1.0 2 calc R
H30A H -0.2380 0.9715 0.9237 0.0746 Uiso 1.0 2 calc R
H30B H -0.1347 1.0035 0.8306 0.0746 Uiso 1.0 2 calc R
H31A H 0.0024 0.9523 0.9203 0.0847 Uiso 1.0 2 calc R
H31B H -0.1139 0.9859 1.0019 0.0847 Uiso 1.0 2 calc R
H32A H 0.0117 0.7983 1.0367 0.0544 Uiso 1.0 2 calc R
H32B H -0.1300 0.8168 1.0709 0.0544 Uiso 1.0 2 calc R
H39A H -0.0204 0.1276 0.7347 0.0958 Uiso 1.0 2 calc R
H39B H -0.0029 0.1140 0.8402 0.0958 Uiso 1.0 2 calc R
H40A H -0.1484 0.2517 0.8662 0.0986 Uiso 1.0 2 calc R
H40B H -0.1991 0.2062 0.8062 0.0986 Uiso 1.0 2 calc R
H41A H -0.1992 0.3984 0.7461 0.1278 Uiso 1.0 2 calc R
H41B H -0.1452 0.3318 0.6639 0.1278 Uiso 1.0 2 calc R
H42A H 0.0262 0.3820 0.6584 0.1173 Uiso 1.0 2 calc R
H42B H -0.0113 0.3723 0.7728 0.1173 Uiso 1.0 2 calc R

loop_
_atom_site_aniso_label
_atom_site_aniso_U_11
_atom_site_aniso_U_22
_atom_site_aniso_U_33
_atom_site_aniso_U_12
_atom_site_aniso_U_13
_atom_site_aniso_U_23
Ru1 0.0115(2) 0.0381(3) 0.0189(2) -0.00410(14) -0.00626(14) -0.00736(15)
Ru2 0.0142(2) 0.0218(2) 0.0256(2) 0.00014(13) -0.00730(14) 0.00224(14)
Cl1 0.0170(5) 0.0639(8) 0.0354(6) -0.0071(5) -0.0137(5) -0.0160(6)
Cl2 0.064(16) 0.031(6) 0.021(5) -0.005(9) -0.001(9) -0.012(5)
Cl3 0.031(4) 0.035(4) 0.021(4) -0.002(3) -0.002(3) -0.012(2)
Cl4 0.039(6) 0.027(7) 0.022(4) -0.001(5) 0.002(4) -0.014(5)
Cl5 0.0534(8) 0.0380(7) 0.0470(7) -0.0168(6) -0.0348(7) 0.0082(6)
Cl6 0.0236(6) 0.0914(11) 0.0371(7) -0.0034(7) 0.0024(6) -0.0216(7)
O1 0.0154(14) 0.0387(18) 0.0255(15) -0.0054(13) -0.0076(12) -0.0071(13)
O2 0.0152(14) 0.0397(18) 0.0255(15) -0.0056(13) -0.0084(12) -0.0073(13)
O3 0.0165(14) 0.0398(18) 0.0216(14) -0.0037(13) -0.0066(12) -0.0073(13)
O4 0.0186(15) 0.0386(18) 0.0223(15) -0.0059(13) -0.0067(12) -0.0073(13)
O5 0.0171(15) 0.0260(15) 0.0289(16) -0.0031(12) -0.0078(13) 0.0023(12)
O6 0.0211(15) 0.0246(16) 0.0294(16) -0.0030(12) -0.0084(13) 0.0021(13)
O7 0.0179(15) 0.0256(15) 0.0304(16) 0.0029(12) -0.0055(13) -0.0010(13)
O8 0.0160(14) 0.0261(16) 0.0310(16) 0.0011(12) -0.0066(13) 0.0010(12)
O9 0.0282(18) 0.0435(19) 0.0335(17) -0.0010(15) -0.0174(15) -0.0124(15)
O10 0.0292(17) 0.0315(17) 0.0285(16) -0.0096(14) -0.0066(14) 0.0014(13)
O11 0.072(5) 0.159(8) 0.106(5) -0.026(5) -0.025(4) -0.049(5)
C1 0.0144(19) 0.042(3) 0.0160(19) -0.0085(18) -0.0010(16) -0.0052(17)
C2 0.0136(19) 0.043(3) 0.0164(18) -0.0071(18) -0.0059(16) -0.0056(17)
C3 0.015(2) 0.042(3) 0.025(2) -0.0060(18) -0.0061(17) -0.0075(19)
C4 0.015(2) 0.051(3) 0.026(3) -0.005(2) -0.0090(18) -0.007(2)
C5 0.0123(19) 0.058(3) 0.020(2) -0.009(2) -0.0060(17) -0.009(2)
C6 0.019(3) 0.055(3) 0.028(3) -0.013(2) -0.0071(18) -0.011(2)
C7 0.019(3) 0.046(3) 0.023(2) -0.006(2) -0.0097(18) -0.0042(19)
C8 0.0094(18) 0.045(3) 0.025(2) -0.0015(18) -0.0087(16) -0.0105(19)
C9 0.0130(19) 0.044(3) 0.022(2) 0.0016(18) -0.0082(17) -0.0073(18)
C10 0.031(3) 0.045(3) 0.025(3) 0.019(3) -0.006(2) -0.008(2)
C11 0.064(4) 0.045(4) 0.022(3) 0.028(3) 0.001(3) 0.001(3)
C12 0.064(4) 0.051(4) 0.021(3) 0.026(3) 0.005(3) -0.001(3)
C13 0.048(4) 0.038(3) 0.030(3) 0.017(3) 0.005(3) -0.006(2)
C14 0.031(3) 0.041(3) 0.025(3) 0.002(2) -0.002(2) -0.004(2)
C15 0.0140(19) 0.028(3) 0.029(3) -0.0003(17) -0.0036(17) 0.0014(18)
C16 0.019(2) 0.030(3) 0.031(3) -0.0045(18) -0.0114(18) 0.0030(18)
C17 0.018(2) 0.028(3) 0.035(3) -0.0042(17) -0.0102(19) -0.0003(18)
C18 0.025(3) 0.030(3) 0.032(3) -0.0071(19) -0.0143(19) 0.0068(18)
C19 0.028(3) 0.036(3) 0.038(3) -0.007(2) -0.021(2) 0.004(2)
C20 0.042(3) 0.037(3) 0.048(3) -0.017(3) -0.026(3) 0.008(3)
C21 0.036(3) 0.032(3) 0.039(3) -0.011(2) -0.018(3) 0.009(2)
C22 0.0146(19) 0.032(3) 0.023(2) -0.0007(17) -0.0093(17) 0.0009(17)
C23 0.017(2) 0.034(3) 0.024(2) -0.0012(18) -0.0090(18) 0.0002(18)
C24 0.016(2) 0.041(3) 0.035(3) -0.0018(19) -0.0082(19) 0.004(2)
C25 0.017(3) 0.053(3) 0.032(3) -0.003(2) -0.005(2) 0.007(3)
C26 0.014(2) 0.065(4) 0.027(3) -0.001(3) -0.0060(19) -0.010(3)
C27 0.027(3) 0.046(3) 0.033(3) -0.003(2) -0.008(2) -0.016(2)
C28 0.024(3) 0.042(3) 0.025(2) -0.009(2) -0.0066(19) -0.0067(19)
C29 0.024(3) 0.042(3) 0.037(3) -0.005(2) -0.019(2) -0.005(2)
C30 0.052(4) 0.046(4) 0.111(6) -0.003(3) -0.054(4) -0.024(4)
C31 0.048(4) 0.076(5) 0.120(7) 0.007(4) -0.043(5) -0.064(5)
C32 0.029(3) 0.070(4) 0.051(3) -0.002(3) -0.019(3) -0.034(3)
C33 0.033(3) 0.027(3) 0.036(3) -0.008(2) 0.010(3) -0.0005(19)
C34 0.034(4) 0.030(4) 0.031(4) -0.005(3) 0.001(3) -0.011(3)
C35 0.072(6) 0.038(4) 0.039(4) -0.026(4) 0.007(4) -0.017(4)
C36 0.044(3) 0.041(3) 0.037(3) -0.013(3) -0.010(3) -0.007(3)
C37 0.023(9) 0.14(3) 0.043(11) -0.033(12) -0.002(8) -0.038(13)
C38 0.032(10) 0.12(2) 0.036(10) -0.039(12) -0.003(8) -0.027(11)
C39 0.075(6) 0.074(6) 0.104(7) -0.019(5) -0.025(5) -0.034(5)
C40 0.075(6) 0.046(4) 0.129(8) -0.002(4) -0.035(6) -0.028(5)
C41 0.072(6) 0.059(5) 0.128(8) -0.003(4) 0.045(6) -0.024(5)
C42 0.055(5) 0.131(9) 0.136(9) -0.048(6) 0.020(6) -0.087(8)

loop_
_atom_type_symbol
_atom_type_description
_atom_type_scat_dispersion_real
_atom_type_scat_dispersion_imag
_atom_type_scat_source
C C 0.0033 0.0016
;
International Tables for Crystallography
(1992, Vol. C, Tables 4.2.6.8 and 6.1.1.4)
;
H H 0.0000 0.0000
;
International Tables for Crystallography
(1992, Vol. C, Table 6.1.1.4)
;
O O 0.0106 0.0060
;
International Tables for Crystallography
(1992, Vol. C, Tables 4.2.6.8 and 6.1.1.4)
;
Ru Ru -1.2594 0.8363
;
International Tables for Crystallography
(1992, Vol. C, Tables 4.2.6.8 and 6.1.1.4)
;
Cl Cl 0.1484 0.1585
;
International Tables for Crystallography
(1992, Vol. C, Tables 4.2.6.8 and 6.1.1.4)
;

loop_
_geom_angle_atom_site_label_1
_geom_angle_atom_site_label_2
_geom_angle_atom_site_label_3
_geom_angle
_geom_angle_publ_flag
_geom_angle_site_symmetry_1
_geom_angle_site_symmetry_3
Ru1 Ru1 O1 89.95(9) yes 2_567 .
Ru1 Ru1 O2 89.57(9) yes 2_567 2_567
Ru1 Ru1 O3 90.11(9) yes 2_567 .
Ru1 Ru1 O4 89.25(9) yes 2_567 2_567
Ru1 Ru1 O9 179.29(9) yes 2_567 .
O1 Ru1 O2 179.38(13) yes . 2_567
O1 Ru1 O3 89.55(13) yes . .
O1 Ru1 O4 90.46(13) yes . 2_567
O1 Ru1 O9 89.47(14) yes . .
O2 Ru1 O3 90.06(13) yes 2_567 .
O2 Ru1 O4 89.93(13) yes 2_567 2_567
O2 Ru1 O9 91.02(14) yes 2_567 .
O3 Ru1 O4 179.35(13) yes . 2_567
O3 Ru1 O9 90.29(12) yes . .
O4 Ru1 O9 90.35(12) yes 2_567 .
Ru2 Ru2 O5 90.14(10) yes 2_576 .
Ru2 Ru2 O6 89.37(10) yes 2_576 2_576
Ru2 Ru2 O7 89.58(10) yes 2_576 .
Ru2 Ru2 O8 90.04(9) yes 2_576 2_576
Ru2 Ru2 O10 179.43(10) yes 2_576 .
O5 Ru2 O6 179.48(13) yes . 2_576
O5 Ru2 O7 90.90(13) yes . .
O5 Ru2 O8 88.64(13) yes . 2_576
O5 Ru2 O10 89.29(14) yes . .
O6 Ru2 O7 89.28(13) yes 2_576 .
O6 Ru2 O8 91.17(13) yes 2_576 2_576
O6 Ru2 O10 91.19(14) yes 2_576 .
O7 Ru2 O8 179.41(17) yes . 2_576
O7 Ru2 O10 90.38(12) yes . .
O8 Ru2 O10 90.00(12) yes 2_576 .
Cl4 Cl3 C12 78.8(17) yes . .
Cl3 Cl4 C12 69(2) yes . .
Ru1 O1 C1 117.7(3) yes . .
Ru1 O2 C1 117.8(4) yes 2_567 .
Ru1 O3 C8 117.1(3) yes . .
Ru1 O4 C8 118.5(3) yes 2_567 .
Ru2 O5 C15 117.8(3) yes . .
Ru2 O6 C15 118.2(4) yes 2_576 .
Ru2 O7 C22 118.0(3) yes . .
Ru2 O8 C22 117.5(3) yes 2_576 .
Ru1 O9 C29 124.9(4) yes . .
Ru1 O9 C32 121.7(3) yes . .
C29 O9 C32 110.1(4) yes . .
Ru2 O10 C33 123.0(3) yes . .
Ru2 O10 C36 118.3(3) yes . .
C33 O10 C36 107.7(5) yes . .
C39 O11 C42 108.2(7) yes . .
C43 O12 C46 110.6(7) yes . .
C43 O12 C49 74.2(11) yes . .
C46 O12 C49 41.8(13) yes . .
C45 O13 C47 39.5(12) yes . .
C45 O13 C50 69.3(13) yes . .
C45 O13 C51 39.8(15) yes . .
C47 O13 C50 108.6(12) yes . .
C47 O13 C51 74.4(13) yes . .
C50 O13 C51 38.2(11) yes . .
O1 C1 O2 125.0(5) yes . .
O1 C1 C2 117.4(4) yes . .
O2 C1 C2 117.6(5) yes . .
C1 C2 C3 120.8(5) yes . .
C1 C2 C7 120.2(4) yes . .
C3 C2 C7 119.0(5) yes . .
C2 C3 C4 120.5(6) yes . .
C3 C4 C5 119.0(4) yes . .
Cl1 C5 C4 119.9(4) yes . .
Cl1 C5 C6 118.4(5) yes . .
C4 C5 C6 121.7(5) yes . .
C5 C6 C7 118.3(6) yes . .
C2 C7 C6 121.4(5) yes . .
O3 C8 O4 125.0(4) yes . .
O3 C8 C9 117.3(4) yes . .
O4 C8 C9 117.7(5) yes . .
C8 C9 C10 120.6(5) yes . .
C8 C9 C14 120.1(4) yes . .
C10 C9 C14 119.3(4) yes . .
C9 C10 C11 121.0(5) yes . .
C10 C11 C12 118.8(5) yes . .
Cl2 C12 Cl3 17.3(10) yes . .
Cl2 C12 Cl4 15.4(12) yes . .
Cl2 C12 C11 119.0(7) yes . .
Cl2 C12 C13 119.2(8) yes . .
Cl3 C12 Cl4 32.2(11) yes . .
Cl3 C12 C11 115.9(8) yes . .
Cl3 C12 C13 120.4(7) yes . .
Cl4 C12 C11 124.3(8) yes . .
Cl4 C12 C13 111.3(8) yes . .
C11 C12 C13 121.8(5) yes . .
C12 C13 C14 118.6(5) yes . .
C9 C14 C13 120.6(5) yes . .
O5 C15 O6 124.4(5) yes . .
O5 C15 C16 117.7(4) yes . .
O6 C15 C16 117.8(5) yes . .
C15 C16 C17 120.3(5) yes . .
C15 C16 C21 120.3(4) yes . .
C17 C16 C21 119.4(5) yes . .
C16 C17 C18 120.6(6) yes . .
C17 C18 C19 119.0(5) yes . .
Cl5 C19 C18 119.4(4) yes . .
Cl5 C19 C20 119.0(6) yes . .
C18 C19 C20 121.6(6) yes . .
C19 C20 C21 118.7(7) yes . .
C16 C21 C20 120.7(5) yes . .
O7 C22 O8 124.9(4) yes . .
O7 C22 C23 117.6(4) yes . .
O8 C22 C23 117.5(4) yes . .
C22 C23 C24 120.8(5) yes . .
C22 C23 C28 119.8(4) yes . .
C24 C23 C28 119.3(4) yes . .
C23 C24 C25 120.1(5) yes . .
C24 C25 C26 118.8(5) yes . .
Cl6 C26 C25 120.0(4) yes . .
Cl6 C26 C27 118.3(5) yes . .
C25 C26 C27 121.7(5) yes . .
C26 C27 C28 119.1(5) yes . .
C23 C28 C27 120.8(5) yes . .
O9 C29 C30 106.3(6) yes . .
C29 C30 C31 103.8(6) yes . .
C30 C31 C32 103.6(7) yes . .
O9 C32 C31 104.1(6) yes . .
O10 C33 C34 105.8(5) yes . .
O10 C33 C37 94.2(7) yes . .
C34 C33 C37 70.0(11) yes . .
C33 C34 C35 103.8(6) yes . .
C33 C34 C37 61.3(11) yes . .
C35 C34 C37 88.2(8) yes . .
C34 C35 C36 106.3(7) yes . .
C34 C35 C38 91.5(8) yes . .
C36 C35 C38 51.4(9) yes . .
O10 C36 C35 100.8(6) yes . .
O10 C36 C38 113.9(11) yes . .
C35 C36 C38 76.7(11) yes . .
C33 C37 C34 48.7(7) yes . .
C33 C37 C38 108.2(14) yes . .
C34 C37 C38 90.7(14) yes . .
C35 C38 C36 51.8(8) yes . .
C35 C38 C37 88.8(13) yes . .
C36 C38 C37 99.1(19) yes . .
O11 C39 C40 102.9(7) yes . .
C39 C40 C41 109.1(7) yes . .
C40 C41 C42 93.0(8) yes . .
O11 C42 C41 107.7(9) yes . .
O12 C43 C44 109.8(10) yes . .
O12 C43 C48 100.6(10) yes . .
O12 C43 C49 43.2(7) yes . .
C44 C43 C48 24.2(10) yes . .
C44 C43 C49 68.7(10) yes . .
C48 C43 C49 68.4(10) yes . .
C43 C44 C45 100.5(11) yes . .
C43 C44 C47 111.4(12) yes . .
C43 C44 C48 75.7(19) yes . .
C43 C44 C49 57.8(9) yes . .
C43 C44 C51 107.7(11) yes . .
C45 C44 C47 29.1(9) yes . .
C45 C44 C48 53.0(19) yes . .
C45 C44 C49 55.6(12) yes . .
C45 C44 C51 28.4(11) yes . .
C47 C44 C48 40(2) yes . .
C47 C44 C49 82.4(12) yes . .
C47 C44 C51 53.1(11) yes . .
C48 C44 C49 77.9(18) yes . .
C48 C44 C51 81(2) yes . .
C49 C44 C51 50.7(10) yes . .
O13 C45 C44 121.7(15) yes . .
O13 C45 C46 109.6(12) yes . .
O13 C45 C47 87.2(18) yes . .
O13 C45 C48 137.2(15) yes . .
O13 C45 C49 125.1(16) yes . .
O13 C45 C50 65.1(12) yes . .
O13 C45 C51 67.2(19) yes . .
C44 C45 C46 101.2(14) yes . .
C44 C45 C47 93.0(17) yes . .
C44 C45 C48 21.8(9) yes . .
C44 C45 C49 66.0(13) yes . .
C44 C45 C50 96.0(16) yes . .
C44 C45 C51 73(2) yes . .
C46 C45 C47 146.8(19) yes . .
C46 C45 C48 103.1(14) yes . .
C46 C45 C49 35.4(10) yes . .
C46 C45 C50 56.8(9) yes . .
C46 C45 C51 77.9(18) yes . .
C47 C45 C48 79.7(17) yes . .
C47 C45 C49 147.1(19) yes . .
C47 C45 C50 151.5(19) yes . .
C47 C45 C51 135(3) yes . .
C48 C45 C49 71.9(14) yes . .
C48 C45 C50 116(2) yes . .
C48 C45 C51 94(3) yes . .
C49 C45 C50 60.0(12) yes . .
C49 C45 C51 65(2) yes . .
C50 C45 C51 28.2(15) yes . .
O12 C46 C45 104.3(9) yes . .
O12 C46 C49 51.5(12) yes . .
O12 C46 C50 126.5(12) yes . .
O12 C46 C51 109.1(9) yes . .
C45 C46 C49 71.9(15) yes . .
C45 C46 C50 60.1(10) yes . .
C45 C46 C51 28.5(11) yes . .
C49 C46 C50 75.7(14) yes . .
C49 C46 C51 61.5(15) yes . .
C50 C46 C51 34.3(9) yes . .
O13 C47 C44 92.2(12) yes . .
O13 C47 C45 53.3(13) yes . .
O13 C47 C48 105.0(13) yes . .
O13 C47 C51 43.3(10) yes . .
C44 C47 C45 57.9(17) yes . .
C44 C47 C48 15.7(7) yes . .
C44 C47 C51 52.7(10) yes . .
C45 C47 C48 62.3(17) yes . .
C45 C47 C51 20.4(13) yes . .
C48 C47 C51 62.8(12) yes . .
C43 C48 C44 80(3) yes . .
C43 C48 C45 116.9(12) yes . .
C43 C48 C47 144.8(12) yes . .
C43 C48 C49 58.6(10) yes . .
C43 C48 C51 107.5(11) yes . .
C44 C48 C45 105(2) yes . .
C44 C48 C47 124(3) yes . .
C44 C48 C49 81.4(19) yes . .
C44 C48 C51 76.3(19) yes . .
C45 C48 C47 37.9(11) yes . .
C45 C48 C49 60.3(13) yes . .
C45 C48 C51 29.2(13) yes . .
C47 C48 C49 96.9(12) yes . .
C47 C48 C51 61.5(12) yes . .
C49 C48 C51 50.7(10) yes . .
O12 C49 C43 62.6(10) yes . .
O12 C49 C44 113.7(13) yes . .
O12 C49 C45 123.2(18) yes . .
O12 C49 C46 86.7(16) yes . .
O12 C49 C48 103.0(12) yes . .
O12 C49 C50 152.8(19) yes . .
O12 C49 C51 153(3) yes . .
C43 C49 C44 53.5(8) yes . .
C43 C49 C45 99.3(12) yes . .
C43 C49 C46 137.8(18) yes . .
C43 C49 C48 53.0(9) yes . .
C43 C49 C50 143.8(14) yes . .
C43 C49 C51 111.6(13) yes . .
C44 C49 C45 58.3(11) yes . .
C44 C49 C46 131(3) yes . .
C44 C49 C48 20.8(9) yes . .
C44 C49 C50 90.7(12) yes . .
C44 C49 C51 58.8(11) yes . .
C45 C49 C46 72.7(17) yes . .
C45 C49 C48 47.8(10) yes . .
C45 C49 C50 58.8(12) yes . .
C45 C49 C51 29.8(12) yes . .
C46 C49 C48 115(2) yes . .
C46 C49 C50 67.5(15) yes . .
C46 C49 C51 82.3(19) yes . .
C48 C49 C50 96.0(13) yes . .
C48 C49 C51 60.5(11) yes . .
C50 C49 C51 35.7(10) yes . .
O13 C50 C45 45.6(10) yes . .
O13 C50 C46 99.2(13) yes . .
O13 C50 C49 106.8(13) yes . .
O13 C50 C51 49.3(18) yes . .
C45 C50 C46 63.1(9) yes . .
C45 C50 C49 61.2(12) yes . .
C45 C50 C51 23.7(16) yes . .
C46 C50 C49 36.7(10) yes . .
C46 C50 C51 80.5(15) yes . .
C49 C50 C51 64.7(16) yes . .
O13 C51 C44 128.6(16) yes . .
O13 C51 C45 73(3) yes . .
O13 C51 C46 109.9(16) yes . .
O13 C51 C47 62.4(13) yes . .
O13 C51 C48 116.6(16) yes . .
O13 C51 C49 145(2) yes . .
O13 C51 C50 92(2) yes . .
C44 C51 C45 78.8(19) yes . .
C44 C51 C46 101.7(11) yes . .
C44 C51 C47 74.2(12) yes . .
C44 C51 C48 22.6(9) yes . .
C44 C51 C49 70.5(13) yes . .
C44 C51 C50 138(3) yes . .
C45 C51 C46 73.6(16) yes . .
C45 C51 C47 24.4(14) yes . .
C45 C51 C48 56.4(18) yes . .
C45 C51 C49 85(2) yes . .
C45 C51 C50 128(3) yes . .
C46 C51 C47 98.0(12) yes . .
C46 C51 C48 91.0(10) yes . .
C46 C51 C49 36.1(11) yes . .
C46 C51 C50 65.2(13) yes . .
C47 C51 C48 55.7(11) yes . .
C47 C51 C49 105.9(14) yes . .
C47 C51 C50 144(3) yes . .
C48 C51 C49 68.8(11) yes . .
C48 C51 C50 148(3) yes . .
C49 C51 C50 79.6(18) yes . .
C2 C3 H3 119.751 no . .
C4 C3 H3 119.760 no . .
C3 C4 H4 120.495 no . .
C5 C4 H4 120.491 no . .
C5 C6 H6 120.851 no . .
C7 C6 H6 120.847 no . .
C2 C7 H7 119.270 no . .
C6 C7 H7 119.283 no . .
C9 C10 H10 119.521 no . .
C11 C10 H10 119.518 no . .
C10 C11 H11 120.623 no . .
C12 C11 H11 120.625 no . .
C12 C13 H13 120.695 no . .
C14 C13 H13 120.698 no . .
C9 C14 H14 119.688 no . .
C13 C14 H14 119.683 no . .
C16 C17 H17 119.689 no . .
C18 C17 H17 119.677 no . .
C17 C18 H18 120.510 no . .
C19 C18 H18 120.513 no . .
C19 C20 H20 120.644 no . .
C21 C20 H20 120.657 no . .
C16 C21 H21 119.625 no . .
C20 C21 H21 119.632 no . .
C23 C24 H24 119.927 no . .
C25 C24 H24 119.928 no . .
C24 C25 H25 120.583 no . .
C26 C25 H25 120.575 no . .
C26 C27 H27 120.425 no . .
C28 C27 H27 120.431 no . .
C23 C28 H28 119.608 no . .
C27 C28 H28 119.605 no . .
O9 C29 H29A 110.457 no . .
O9 C29 H29B 110.462 no . .
C30 C29 H29A 110.465 no . .
C30 C29 H29B 110.460 no . .
H29A C29 H29B 108.654 no . .
C29 C30 H30A 110.986 no . .
C29 C30 H30B 110.996 no . .
C31 C30 H30A 111.000 no . .
C31 C30 H30B 110.998 no . .
H30A C30 H30B 108.991 no . .
C30 C31 H31A 111.045 no . .
C30 C31 H31B 111.043 no . .
C32 C31 H31A 111.044 no . .
C32 C31 H31B 111.042 no . .
H31A C31 H31B 109.019 no . .
O9 C32 H32A 110.934 no . .
O9 C32 H32B 110.938 no . .
C31 C32 H32A 110.934 no . .
C31 C32 H32B 110.938 no . .
H32A C32 H32B 108.954 no . .
O11 C39 H39A 111.182 no . .
O11 C39 H39B 111.177 no . .
C40 C39 H39A 111.185 no . .
C40 C39 H39B 111.172 no . .
H39A C39 H39B 109.123 no . .
C39 C40 H40A 109.876 no . .
C39 C40 H40B 109.866 no . .
C41 C40 H40A 109.876 no . .
C41 C40 H40B 109.866 no . .
H40A C40 H40B 108.296 no . .
C40 C41 H41A 113.097 no . .
C40 C41 H41B 113.105 no . .
C42 C41 H41A 113.102 no . .
C42 C41 H41B 113.096 no . .
H41A C41 H41B 110.476 no . .
O11 C42 H42A 110.184 no . .
O11 C42 H42B 110.171 no . .
C41 C42 H42A 110.186 no . .
C41 C42 H42B 110.177 no . .
H42A C42 H42B 108.475 no . .

loop_
_geom_bond_atom_site_label_1
_geom_bond_atom_site_label_2
_geom_bond_distance
_geom_bond_publ_flag
_geom_bond_site_symmetry_2
Ru1 Ru1 2.2691(6) yes 2_567
Ru1 O1 2.063(4) yes .
Ru1 O2 2.072(4) yes 2_567
Ru1 O3 2.063(3) yes .
Ru1 O4 2.057(3) yes 2_567
Ru1 O9 2.320(4) yes .
Ru2 Ru2 2.2659(5) yes 2_576
Ru2 O5 2.059(4) yes .
Ru2 O6 2.064(4) yes 2_576
Ru2 O7 2.072(3) yes .
Ru2 O8 2.073(3) yes 2_576
Ru2 O10 2.301(4) yes .
Cl1 C5 1.744(6) yes .
Cl2 C12 1.761(16) yes .
Cl3 Cl4 1.00(4) yes .
Cl3 C12 1.762(14) yes .
Cl4 C12 1.85(3) yes .
Cl5 C19 1.744(7) yes .
Cl6 C26 1.747(5) yes .
O1 C1 1.271(7) yes .
O2 C1 1.267(5) yes .
O3 C8 1.270(6) yes .
O4 C8 1.261(5) yes .
O5 C15 1.269(7) yes .
O6 C15 1.273(5) yes .
O7 C22 1.271(6) yes .
O8 C22 1.269(6) yes .
O9 C29 1.452(6) yes .
O9 C32 1.433(9) yes .
O10 C33 1.452(6) yes .
O10 C36 1.446(9) yes .
O11 C39 1.457(14) yes .
O11 C42 1.414(13) yes .
O12 C43 1.427(11) yes .
O12 C46 1.405(11) yes .
O12 C49 1.101(18) yes .
O13 C45 1.15(2) yes .
O13 C47 1.429(15) yes .
O13 C50 1.46(3) yes .
O13 C51 1.11(3) yes .
C1 C2 1.492(8) yes .
C2 C3 1.402(6) yes .
C2 C7 1.387(9) yes .
C3 C4 1.382(8) yes .
C4 C5 1.387(9) yes .
C5 C6 1.393(7) yes .
C6 C7 1.382(8) yes .
C8 C9 1.495(6) yes .
C9 C10 1.395(7) yes .
C9 C14 1.385(8) yes .
C10 C11 1.368(7) yes .
C11 C12 1.390(9) yes .
C12 C13 1.380(8) yes .
C13 C14 1.387(7) yes .
C15 C16 1.493(8) yes .
C16 C17 1.394(6) yes .
C16 C21 1.394(9) yes .
C17 C18 1.385(8) yes .
C18 C19 1.388(9) yes .
C19 C20 1.390(7) yes .
C20 C21 1.387(10) yes .
C22 C23 1.494(6) yes .
C23 C24 1.396(7) yes .
C23 C28 1.396(7) yes .
C24 C25 1.400(7) yes .
C25 C26 1.380(9) yes .
C26 C27 1.386(7) yes .
C27 C28 1.377(7) yes .
C29 C30 1.509(10) yes .
C30 C31 1.527(14) yes .
C31 C32 1.499(9) yes .
C33 C34 1.473(10) yes .
C33 C37 1.72(3) yes .
C34 C35 1.543(11) yes .
C34 C37 1.84(3) yes .
C35 C36 1.472(10) yes .
C35 C38 1.82(3) yes .
C36 C38 1.46(3) yes .
C37 C38 1.55(4) yes .
C39 C40 1.440(11) yes .
C40 C41 1.497(11) yes .
C41 C42 1.579(15) yes .
C43 C44 1.471(17) yes .
C43 C48 1.446(19) yes .
C43 C49 1.55(2) yes .
C44 C45 1.59(3) yes .
C44 C47 1.87(3) yes .
C44 C48 0.61(3) yes .
C44 C49 1.70(2) yes .
C44 C51 1.55(3) yes .
C45 C46 1.546(18) yes .
C45 C47 0.91(3) yes .
C45 C48 1.31(3) yes .
C45 C49 1.54(3) yes .
C45 C50 1.50(3) yes .
C45 C51 0.77(3) yes .
C46 C49 0.94(3) yes .
C46 C50 1.450(17) yes .
C46 C51 1.576(16) yes .
C47 C48 1.46(3) yes .
C47 C51 1.55(3) yes .
C48 C49 1.68(2) yes .
C48 C51 1.57(2) yes .
C49 C50 1.52(3) yes .
C49 C51 1.40(3) yes .
C50 C51 0.90(3) yes .
C3 H3 0.950 no .
C4 H4 0.950 no .
C6 H6 0.950 no .
C7 H7 0.950 no .
C10 H10 0.950 no .
C11 H11 0.950 no .
C13 H13 0.950 no .
C14 H14 0.950 no .
C17 H17 0.950 no .
C18 H18 0.950 no .
C20 H20 0.950 no .
C21 H21 0.950 no .
C24 H24 0.950 no .
C25 H25 0.950 no .
C27 H27 0.950 no .
C28 H28 0.950 no .
C29 H29A 0.990 no .
C29 H29B 0.990 no .
C30 H30A 0.990 no .
C30 H30B 0.990 no .
C31 H31A 0.990 no .
C31 H31B 0.990 no .
C32 H32A 0.990 no .
C32 H32B 0.990 no .
C39 H39A 0.990 no .
C39 H39B 0.990 no .
C40 H40A 0.990 no .
C40 H40B 0.990 no .
C41 H41A 0.990 no .
C41 H41B 0.990 no .
C42 H42A 0.990 no .
C42 H42B 0.990 no .

loop_
_geom_contact_atom_site_label_1
_geom_contact_atom_site_label_2
_geom_contact_distance
_geom_contact_publ_flag
_geom_contact_site_symmetry_2
O1 C3 2.797(7) no .
O1 C8 3.525(5) no .
O1 C8 3.555(6) no 2_567
O1 C29 3.344(7) no .
O2 C7 2.778(7) no .
O2 C8 3.542(5) no .
O2 C8 3.539(7) no 2_567
O2 C32 3.512(6) no 2_567
O3 C1 3.536(6) no .
O3 C1 3.562(6) no 2_567
O3 C10 2.791(6) no .
O4 C1 3.526(5) no .
O4 C1 3.544(7) no 2_567
O4 C14 2.780(6) no .
O4 C32 3.359(7) no 2_567
O5 C17 2.788(7) no .
O5 C22 3.583(5) no .
O5 C22 3.518(5) no 2_576
O6 C21 2.793(8) no .
O6 C22 3.567(7) no .
O6 C22 3.522(6) no 2_576
O6 C36 3.233(6) no 2_576
O7 C15 3.571(7) no .
O7 C15 3.525(5) no 2_576
O7 C28 2.782(5) no .
O7 C36 3.511(8) no .
O8 C15 3.599(6) no .
O8 C15 3.507(6) no 2_576
O8 C24 2.799(5) no .
O8 C33 3.255(6) no 2_576
O12 O13 3.322(13) no .
O12 C47 2.983(17) no .
O13 C43 3.415(16) no .
C2 C5 2.767(8) no .
C3 C6 2.789(9) no .
C4 C7 2.777(6) no .
C9 C12 2.754(7) no .
C10 C13 2.775(8) no .
C11 C14 2.776(7) no .
C16 C19 2.768(8) no .
C17 C20 2.787(10) no .
C18 C21 2.783(6) no .
C23 C26 2.767(6) no .
C24 C27 2.784(8) no .
C25 C28 2.782(7) no .
Cl1 O3 3.580(4) no 1_455
Cl1 C8 3.446(6) no 1_455
Cl1 C9 3.386(6) no 1_455
Cl3 Cl3 3.40(3) no 2_666
Cl3 C12 3.440(18) no 2_666
Cl3 C13 3.593(19) no 2_666
O3 Cl1 3.580(4) no 1_655
O5 O13 3.138(10) no .
O6 O13 3.211(10) no .
O7 O13 2.936(13) no .
O8 O13 3.051(10) no .
O8 C50 3.42(2) no .
O9 C17 3.374(6) no .
O10 C10 3.300(7) no .
O11 C21 3.319(10) no 1_545
O11 C32 3.564(11) no 2_567
O11 C36 3.555(10) no 2_566
O12 C13 3.507(9) no 2_666
O12 C21 3.471(7) no 2_676
O12 C37 3.11(3) no 1_655
O12 C38 2.68(2) no 1_655
O12 C50 3.53(3) no 2_676
O13 O5 3.138(10) no .
O13 O6 3.211(10) no .
O13 O7 2.936(13) no .
O13 O8 3.051(10) no .
O13 C15 2.931(10) no .
O13 C16 3.368(11) no .
O13 C22 2.665(13) no .
O13 C23 2.981(12) no .
O13 C28 3.411(13) no .
C3 C34 3.481(8) no .
C3 C37 3.60(2) no .
C5 C7 3.429(6) no 2_467
C7 C5 3.429(6) no 2_467
C7 C41 3.564(11) no .
C8 Cl1 3.446(6) no 1_655
C9 Cl1 3.386(6) no 1_655
C10 O10 3.300(7) no .
C10 C47 3.547(18) no .
C11 C47 3.17(2) no .
C12 Cl3 3.440(18) no 2_666
C13 Cl3 3.593(19) no 2_666
C13 O12 3.507(9) no 2_666
C14 C42 3.511(13) no .
C15 O13 2.931(10) no .
C15 C51 3.445(16) no .
C16 O13 3.368(11) no .
C16 C44 3.441(14) no .
C16 C51 3.458(16) no .
C17 O9 3.374(6) no .
C17 C29 3.567(7) no .
C21 O11 3.319(10) no 1_565
C21 O12 3.471(7) no 2_676
C21 C39 3.281(10) no 1_565
C21 C44 3.573(15) no .
C22 O13 2.665(13) no .
C22 C50 3.41(3) no .
C23 O13 2.981(12) no .
C23 C46 3.576(12) no .
C23 C50 3.44(3) no .
C24 C30 3.388(11) no 2_576
C28 O13 3.411(13) no .
C29 C17 3.567(7) no .
C30 C24 3.388(11) no 2_576
C30 C39 3.518(12) no 1_565
C31 C31 3.586(15) no 2_577
C31 C39 3.500(11) no 1_565
C32 O11 3.564(11) no 2_567
C34 C3 3.481(8) no .
C34 C42 3.460(12) no .
C35 C42 3.557(12) no .
C36 O11 3.555(10) no 2_566
C36 C42 3.548(14) no 2_566
C37 O12 3.11(3) no 1_455
C37 C3 3.60(2) no .
C37 C43 2.30(3) no 1_455
C37 C44 3.56(3) no 1_455
C37 C48 3.56(3) no 1_455
C38 O12 2.68(2) no 1_455
C38 C43 2.60(2) no 1_455
C39 C21 3.281(10) no 1_545
C39 C30 3.518(12) no 1_545
C39 C31 3.500(11) no 1_545
C41 C7 3.564(11) no .
C42 C14 3.511(13) no .
C42 C34 3.460(12) no .
C42 C35 3.557(12) no .
C42 C36 3.548(14) no 2_566
C43 C37 2.30(3) no 1_655
C43 C38 2.60(2) no 1_655
C43 C50 3.52(3) no 2_676
C44 C16 3.441(14) no .
C44 C21 3.573(15) no .
C44 C37 3.56(3) no 1_655
C46 C23 3.576(12) no .
C47 C10 3.547(18) no .
C47 C11 3.17(2) no .
C48 C37 3.56(3) no 1_655
C49 C49 3.53(3) no 2_676
C49 C50 3.21(4) no 2_676
C50 O8 3.42(2) no .
C50 O12 3.53(3) no 2_676
C50 C22 3.41(3) no .
C50 C23 3.44(3) no .
C50 C43 3.52(3) no 2_676
C50 C49 3.21(4) no 2_676
C50 C50 3.57(4) no 2_676
C51 C15 3.445(16) no .
C51 C16 3.458(16) no .
Ru1 H29A 3.4430 no .
Ru1 H32A 3.4076 no .
Ru1 H32B 3.5224 no .
Cl1 H4 2.8250 no .
Cl1 H6 2.8031 no .
Cl2 H11 2.8221 no .
Cl2 H13 2.8182 no .
Cl3 H11 2.7711 no .
Cl3 H13 2.8638 no .
Cl4 H11 3.0285 no .
Cl4 H13 2.7179 no .
Cl5 H18 2.8145 no .
Cl5 H20 2.8118 no .
Cl6 H25 2.8226 no .
Cl6 H27 2.7907 no .
O1 H3 2.4990 no .
O1 H29A 2.8315 no .
O2 H7 2.4647 no .
O2 H32A 3.0104 no 2_567
O3 H10 2.4859 no .
O3 H29B 3.3242 no .
O4 H14 2.4762 no .
O4 H32A 3.4538 no 2_567
O4 H32B 3.0035 no 2_567
O5 H17 2.4818 no .
O6 H21 2.4855 no .
O7 H28 2.4737 no .
O8 H24 2.5041 no .
O9 H30A 2.9357 no .
O9 H30B 3.1214 no .
O9 H31A 2.7194 no .
O9 H31B 3.1550 no .
O11 H40A 2.6568 no .
O11 H40B 3.1186 no .
O11 H41A 3.2496 no .
O11 H41B 2.8280 no .
C1 H3 2.6773 no .
C1 H7 2.6423 no .
C2 H4 3.2778 no .
C2 H6 3.2739 no .
C3 H7 3.2607 no .
C4 H6 3.2841 no .
C5 H3 3.2457 no .
C5 H7 3.2419 no .
C6 H4 3.2830 no .
C7 H3 3.2612 no .
C8 H10 2.6630 no .
C8 H14 2.6480 no .
C9 H11 3.2641 no .
C9 H13 3.2684 no .
C10 H14 3.2575 no .
C11 H13 3.2773 no .
C12 H10 3.2337 no .
C12 H14 3.2391 no .
C13 H11 3.2754 no .
C14 H10 3.2552 no .
C15 H17 2.6583 no .
C15 H21 2.6578 no .
C16 H18 3.2734 no .
C16 H20 3.2771 no .
C17 H21 3.2637 no .
C18 H20 3.2810 no .
C19 H17 3.2478 no .
C19 H21 3.2492 no .
C20 H18 3.2805 no .
C21 H17 3.2641 no .
C22 H24 2.6750 no .
C22 H28 2.6509 no .
C23 H25 3.2831 no .
C23 H27 3.2692 no .
C24 H28 3.2662 no .
C25 H27 3.2696 no .
C26 H24 3.2526 no .
C26 H28 3.2409 no .
C27 H25 3.2719 no .
C28 H24 3.2681 no .
C29 H31A 2.8274 no .
C29 H31B 3.2193 no .
C29 H32A 3.1677 no .
C29 H32B 2.8381 no .
C30 H32A 3.2283 no .
C30 H32B 2.7732 no .
C31 H29A 3.1484 no .
C31 H29B 2.9526 no .
C32 H29A 2.9783 no .
C32 H29B 3.0715 no .
C32 H30A 2.8165 no .
C32 H30B 3.2076 no .
C39 H41A 3.2493 no .
C39 H41B 2.7454 no .
C39 H42A 3.0947 no .
C39 H42B 2.8651 no .
C40 H42A 3.1038 no .
C40 H42B 2.6124 no .
C41 H39A 2.7890 no .
C41 H39B 3.2326 no .
C42 H39A 2.9283 no .
C42 H39B 3.0484 no .
C42 H40A 2.5280 no .
C42 H40B 3.1372 no .
H3 H4 2.3362 no .
H3 H29A 3.0835 no .
H6 H7 2.3342 no .
H7 H32A 3.4945 no 2_567
H10 H11 2.3195 no .
H13 H14 2.3426 no .
H14 H32B 3.2792 no 2_567
H17 H18 2.3377 no .
H20 H21 2.3415 no .
H24 H25 2.3578 no .
H27 H28 2.3275 no .
H29A H30A 2.2232 no .
H29A H30B 2.6609 no .
H29A H32B 3.1756 no .
H29B H30A 2.7959 no .
H29B H30B 2.2214 no .
H29B H31A 3.0935 no .
H30A H31A 2.8664 no .
H30A H31B 2.2883 no .
H30A H32B 2.8732 no .
H30B H31A 2.2886 no .
H30B H31B 2.5988 no .
H31A H32A 2.2770 no .
H31A H32B 2.8546 no .
H31B H32A 2.5462 no .
H31B H32B 2.2762 no .
H39A H40A 2.8014 no .
H39A H40B 2.2149 no .
H39A H41B 2.7947 no .
H39A H42A 3.5042 no .
H39B H40A 2.2039 no .
H39B H40B 2.4726 no .
H39B H42B 3.3613 no .
H40A H41A 2.3066 no .
H40A H41B 2.8770 no .
H40A H42A 3.4917 no .
H40A H42B 2.5224 no .
H40B H41A 2.5164 no .
H40B H41B 2.3392 no .
H40B H42B 3.5695 no .
H41A H42A 2.6349 no .
H41A H42B 2.3647 no .
H41B H42A 2.3897 no .
H41B H42B 2.9326 no .
Cl1 H17 3.5950 no 1_455
Cl1 H18 3.1872 no 1_455
Cl1 H27 3.2743 no 2_566
Cl2 H27 3.0909 no .
Cl2 H28 2.9987 no .
Cl2 H41A 3.4819 no 2_566
Cl2 H41B 3.3712 no 2_566
Cl3 H27 3.0164 no .
Cl3 H28 3.0083 no .
Cl4 H27 3.3601 no .
Cl4 H28 3.2224 no .
Cl4 H41A 3.2082 no 2_566
Cl4 H41B 3.2003 no 2_566
Cl5 H4 3.2084 no 1_655
Cl5 H6 3.2966 no 2_567
Cl5 H7 3.1336 no 2_567
Cl5 H25 2.9774 no 2_676
Cl5 H30A 3.2518 no 2_577
Cl5 H31B 3.1758 no 2_577
Cl5 H40A 3.3745 no 2_567
Cl5 H40B 3.4796 no 2_567
Cl6 H6 3.4250 no 2_566
Cl6 H14 3.3007 no 2_666
Cl6 H29A 3.0707 no 1_654
Cl6 H30A 3.3584 no 1_654
Cl6 H32B 3.1511 no 1_654
O2 H18 2.8079 no 2_567
O2 H40A 3.4153 no .
O2 H42B 3.1893 no .
O3 H17 2.7798 no .
O4 H42B 2.8168 no .
O5 H10 2.7611 no .
O5 H29B 2.7222 no .
O6 H39A 2.7616 no 1_565
O7 H11 2.7734 no .
O7 H39A 3.1924 no 2_566
O7 H41B 3.4336 no 2_566
O8 H29B 3.1342 no 2_576
O8 H30B 3.4635 no 2_576
O9 H17 3.0245 no .
O9 H18 3.4725 no .
O10 H10 2.8908 no .
O10 H11 3.4612 no .
O11 H14 3.2227 no .
O11 H21 2.7823 no 1_545
O11 H32A 3.1396 no 2_567
O11 H32B 3.0730 no 2_567
O12 H13 2.6220 no 2_666
O12 H21 2.7109 no 2_676
O13 H11 3.2009 no .
O13 H28 3.4240 no .
C1 H42B 3.5772 no .
C2 H41A 3.2722 no .
C3 H6 3.3922 no 2_467
C4 H7 3.5720 no 2_467
C4 H18 3.4104 no 1_455
C5 H7 3.5538 no 2_467
C5 H18 3.5900 no 1_455
C6 H27 3.2647 no 2_566
C6 H41A 3.0245 no .
C7 H18 3.1373 no 2_567
C7 H40A 2.9941 no .
C7 H41A 2.8042 no .
C8 H42B 3.1606 no .
C9 H42A 3.4877 no .
C9 H42B 3.2977 no .
C10 H17 3.4040 no .
C11 H28 3.0660 no .
C12 H28 3.5078 no .
C13 H42A 3.4968 no .
C14 H27 3.5611 no 2_666
C14 H42A 3.1487 no .
C14 H42B 3.2374 no .
C15 H29B 3.2229 no .
C15 H39A 3.0379 no 1_565
C16 H29B 3.3717 no .
C16 H31A 3.2422 no .
C16 H39A 3.1160 no 1_565
C16 H39B 3.5053 no 1_565
C17 H10 3.4421 no .
C17 H29B 3.0220 no .
C17 H31A 3.0534 no .
C18 H4 2.9804 no 1_655
C18 H7 3.1623 no 2_567
C18 H31A 3.0630 no .
C18 H32A 3.2380 no .
C19 H4 3.0383 no 1_655
C19 H31A 3.2654 no .
C19 H31B 3.0921 no 2_577
C20 H25 3.5303 no 2_676
C20 H31A 3.4573 no .
C20 H31B 3.2177 no 2_577
C20 H39B 3.4239 no 1_565
C21 H31A 3.4293 no .
C21 H39A 3.0044 no 1_565
C21 H39B 3.1020 no 1_565
C22 H11 3.5701 no .
C22 H30B 3.1959 no 2_576
C22 H39A 3.5401 no 2_566
C23 H30A 3.5184 no 2_576
C23 H30B 3.0609 no 2_576
C23 H40B 3.2556 no 2_566
C24 H29A 3.2945 no 2_576
C24 H30A 2.9875 no 2_576
C24 H30B 3.1520 no 2_576
C25 H20 3.1053 no 2_676
C25 H30A 3.1627 no 2_576
C27 H6 3.1624 no 2_566
C27 H40B 3.1365 no 2_566
C28 H11 3.0612 no .
C28 H40B 2.7933 no 2_566
C28 H41B 3.2665 no 2_566
C29 H17 3.1947 no .
C29 H24 3.2514 no 2_576
C30 H24 3.3480 no 2_576
C30 H39A 3.2588 no 1_565
C30 H39B 3.1212 no 1_565
C30 H40B 3.2787 no 1_565
C31 H31A 3.1870 no 2_577
C31 H31B 3.1207 no 2_577
C31 H39A 3.5565 no 1_565
C31 H39B 2.7310 no 1_565
C31 H39B 3.2653 no 2_567
C32 H18 3.5826 no .
C32 H39B 2.9831 no 2_567
C32 H40A 3.3253 no 2_567
C33 H3 3.3494 no .
C33 H10 3.2204 no .
C33 H29B 3.4001 no .
C34 H3 3.4870 no .
C34 H41A 3.0591 no .
C34 H42A 3.1510 no .
C34 H42B 3.1967 no .
C35 H41A 3.5687 no .
C35 H42A 2.8736 no .
C35 H42A 3.2485 no 2_566
C36 H41B 3.0703 no 2_566
C36 H42A 3.0171 no 2_566
C37 H3 3.4456 no .
C38 H13 3.3268 no 2_566
C38 H42A 3.1304 no 2_566
C39 H21 3.0595 no 1_545
C39 H30B 2.7807 no 1_545
C39 H31A 3.0072 no 1_545
C39 H31B 3.5470 no 1_545
C39 H32A 2.9939 no 2_567
C39 H32B 3.4403 no 2_567
C40 H7 3.1460 no .
C40 H28 3.4667 no 2_566
C40 H30B 3.1255 no 1_545
C40 H32A 3.0788 no 2_567
C41 H7 3.4642 no .
C41 H28 3.2477 no 2_566
C42 H14 3.3300 no .
C42 H32A 3.5113 no 2_567
C43 H4 3.4456 no 1_655
C43 H13 3.1920 no 2_666
C44 H4 3.1241 no 1_655
C45 H11 3.4630 no .
C45 H13 3.2253 no 2_666
C46 H13 2.9285 no 2_666
C46 H20 3.4675 no 2_676
C46 H21 3.2869 no 2_676
C47 H10 3.4164 no .
C47 H11 2.7343 no .
C47 H13 3.2462 no 2_666
C47 H28 3.5267 no .
C48 H4 3.3086 no 1_655
C48 H13 3.2896 no 2_666
C49 H13 3.2308 no 2_666
C49 H21 3.3762 no 2_676
H3 C33 3.3494 no .
H3 C34 3.4870 no .
H3 C37 3.4456 no .
H3 H6 3.5729 no 2_467
H3 H24 3.5798 no 2_576
H4 Cl5 3.2084 no 1_455
H4 C18 2.9804 no 1_455
H4 C19 3.0383 no 1_455
H4 C43 3.4456 no 1_455
H4 C44 3.1241 no 1_455
H4 C48 3.3086 no 1_455
H4 H18 2.9197 no 1_455
H6 Cl5 3.2966 no 2_567
H6 Cl6 3.4250 no 2_566
H6 C3 3.3922 no 2_467
H6 C27 3.1624 no 2_566
H6 H3 3.5729 no 2_467
H6 H27 2.6110 no 2_566
H6 H40A 3.5549 no .
H6 H40B 3.4886 no .
H6 H41A 3.2901 no .
H7 Cl5 3.1336 no 2_567
H7 C4 3.5720 no 2_467
H7 C5 3.5538 no 2_467
H7 C18 3.1623 no 2_567
H7 C40 3.1460 no .
H7 C41 3.4642 no .
H7 H18 2.3143 no 2_567
H7 H40A 2.3635 no .
H7 H40B 3.3697 no .
H7 H41A 2.9264 no .
H10 O5 2.7611 no .
H10 O10 2.8908 no .
H10 C17 3.4421 no .
H10 C33 3.2204 no .
H10 C47 3.4164 no .
H10 H17 2.6143 no .
H11 O7 2.7734 no .
H11 O10 3.4612 no .
H11 O13 3.2009 no .
H11 C22 3.5701 no .
H11 C28 3.0612 no .
H11 C45 3.4630 no .
H11 C47 2.7343 no .
H11 H28 2.2362 no .
H11 H41B 3.2767 no 2_566
H13 O12 2.6220 no 2_666
H13 C38 3.3268 no 2_566
H13 C43 3.1920 no 2_666
H13 C45 3.2253 no 2_666
H13 C46 2.9285 no 2_666
H13 C47 3.2462 no 2_666
H13 C48 3.2896 no 2_666
H13 C49 3.2308 no 2_666
H14 Cl6 3.3007 no 2_666
H14 O11 3.2227 no .
H14 C42 3.3300 no .
H14 H27 3.3720 no 2_666
H14 H42A 3.2126 no .
H14 H42B 3.0330 no .
H17 Cl1 3.5950 no 1_655
H17 O3 2.7798 no .
H17 O9 3.0245 no .
H17 C10 3.4040 no .
H17 C29 3.1947 no .
H17 H10 2.6143 no .
H17 H29B 2.5583 no .
H17 H31A 3.4688 no .
H18 Cl1 3.1872 no 1_655
H18 O2 2.8079 no 2_567
H18 O9 3.4725 no .
H18 C4 3.4104 no 1_655
H18 C5 3.5900 no 1_655
H18 C7 3.1373 no 2_567
H18 C32 3.5826 no .
H18 H4 2.9197 no 1_655
H18 H7 2.3143 no 2_567
H18 H31A 3.4719 no .
H18 H32A 2.9726 no .
H18 H40A 3.3453 no 2_567
H20 C25 3.1053 no 2_676
H20 C46 3.4675 no 2_676
H20 H25 2.7941 no 2_676
H20 H31B 3.2466 no 2_577
H20 H32B 3.2651 no 2_577
H21 O11 2.7823 no 1_565
H21 O12 2.7109 no 2_676
H21 C39 3.0595 no 1_565
H21 C46 3.2869 no 2_676
H21 C49 3.3762 no 2_676
H21 H39A 2.7875 no 1_565
H21 H39B 3.1472 no 1_565
H24 C29 3.2514 no 2_576
H24 C30 3.3480 no 2_576
H24 H3 3.5798 no 2_576
H24 H29A 2.7036 no 2_576
H24 H29B 3.3192 no 2_576
H24 H30A 3.0659 no 2_576
H24 H30B 3.2534 no 2_576
H25 Cl5 2.9774 no 2_676
H25 C20 3.5303 no 2_676
H25 H20 2.7941 no 2_676
H25 H25 3.3234 no 2_675
H25 H30A 3.5141 no 1_654
H25 H30A 3.3392 no 2_576
H27 Cl1 3.2743 no 2_566
H27 Cl2 3.0909 no .
H27 Cl3 3.0164 no .
H27 Cl4 3.3601 no .
H27 C6 3.2647 no 2_566
H27 C14 3.5611 no 2_666
H27 H6 2.6110 no 2_566
H27 H14 3.3720 no 2_666
H27 H40B 3.4172 no 2_566
H28 Cl2 2.9987 no .
H28 Cl3 3.0083 no .
H28 Cl4 3.2224 no .
H28 O13 3.4240 no .
H28 C11 3.0660 no .
H28 C12 3.5078 no .
H28 C40 3.4667 no 2_566
H28 C41 3.2477 no 2_566
H28 C47 3.5267 no .
H28 H11 2.2362 no .
H28 H40B 2.8323 no 2_566
H28 H41A 3.5027 no 2_566
H28 H41B 2.5861 no 2_566
H29A Cl6 3.0707 no 1_456
H29A C24 3.2945 no 2_576
H29A H24 2.7036 no 2_576
H29B O5 2.7222 no .
H29B O8 3.1342 no 2_576
H29B C15 3.2229 no .
H29B C16 3.3717 no .
H29B C17 3.0220 no .
H29B C33 3.4001 no .
H29B H17 2.5583 no .
H29B H24 3.3192 no 2_576
H30A Cl5 3.2518 no 2_577
H30A Cl6 3.3584 no 1_456
H30A C23 3.5184 no 2_576
H30A C24 2.9875 no 2_576
H30A C25 3.1627 no 2_576
H30A H24 3.0659 no 2_576
H30A H25 3.5141 no 1_456
H30A H25 3.3392 no 2_576
H30A H40B 3.2604 no 1_565
H30B O8 3.4635 no 2_576
H30B C22 3.1959 no 2_576
H30B C23 3.0609 no 2_576
H30B C24 3.1520 no 2_576
H30B C39 2.7807 no 1_565
H30B C40 3.1255 no 1_565
H30B H24 3.2534 no 2_576
H30B H39A 2.3768 no 1_565
H30B H39B 2.6164 no 1_565
H30B H40A 3.5880 no 1_565
H30B H40B 2.5948 no 1_565
H31A C16 3.2422 no .
H31A C17 3.0534 no .
H31A C18 3.0630 no .
H31A C19 3.2654 no .
H31A C20 3.4573 no .
H31A C21 3.4293 no .
H31A C31 3.1870 no 2_577
H31A C39 3.0072 no 1_565
H31A H17 3.4688 no .
H31A H18 3.4719 no .
H31A H31A 3.0681 no 2_577
H31A H31B 2.5290 no 2_577
H31A H39A 3.0751 no 1_565
H31A H39B 2.1619 no 1_565
H31A H39B 3.4239 no 2_567
H31B Cl5 3.1758 no 2_577
H31B C19 3.0921 no 2_577
H31B C20 3.2177 no 2_577
H31B C31 3.1207 no 2_577
H31B C39 3.5470 no 1_565
H31B H20 3.2466 no 2_577
H31B H31A 2.5290 no 2_577
H31B H31B 2.9286 no 2_577
H31B H32A 3.4100 no 2_577
H31B H39B 2.7508 no 1_565
H31B H39B 2.9003 no 2_567
H31B H40A 3.5472 no 1_565
H32A O11 3.1396 no 2_567
H32A C18 3.2380 no .
H32A C39 2.9939 no 2_567
H32A C40 3.0788 no 2_567
H32A C42 3.5113 no 2_567
H32A H18 2.9726 no .
H32A H31B 3.4100 no 2_577
H32A H39B 2.4831 no 2_567
H32A H40A 2.3681 no 2_567
H32A H42B 3.0695 no 2_567
H32B Cl6 3.1511 no 1_456
H32B O11 3.0730 no 2_567
H32B C39 3.4403 no 2_567
H32B H20 3.2651 no 2_577
H32B H39B 2.9312 no 2_567
H32B H40A 3.5953 no 2_567
H32B H42B 3.3371 no 2_567
H39A O6 2.7616 no 1_545
H39A O7 3.1924 no 2_566
H39A C15 3.0379 no 1_545
H39A C16 3.1160 no 1_545
H39A C21 3.0044 no 1_545
H39A C22 3.5401 no 2_566
H39A C30 3.2588 no 1_545
H39A C31 3.5565 no 1_545
H39A H21 2.7875 no 1_545
H39A H30B 2.3768 no 1_545
H39A H31A 3.0751 no 1_545
H39B C16 3.5053 no 1_545
H39B C20 3.4239 no 1_545
H39B C21 3.1020 no 1_545
H39B C30 3.1212 no 1_545
H39B C31 2.7310 no 1_545
H39B C31 3.2653 no 2_567
H39B C32 2.9831 no 2_567
H39B H21 3.1472 no 1_545
H39B H30B 2.6164 no 1_545
H39B H31A 2.1619 no 1_545
H39B H31A 3.4239 no 2_567
H39B H31B 2.7508 no 1_545
H39B H31B 2.9003 no 2_567
H39B H32A 2.4831 no 2_567
H39B H32B 2.9312 no 2_567
H40A Cl5 3.3745 no 2_567
H40A O2 3.4153 no .
H40A C7 2.9941 no .
H40A C32 3.3253 no 2_567
H40A H6 3.5549 no .
H40A H7 2.3635 no .
H40A H18 3.3453 no 2_567
H40A H30B 3.5880 no 1_545
H40A H31B 3.5472 no 1_545
H40A H32A 2.3681 no 2_567
H40A H32B 3.5953 no 2_567
H40B Cl5 3.4796 no 2_567
H40B C23 3.2556 no 2_566
H40B C27 3.1365 no 2_566
H40B C28 2.7933 no 2_566
H40B C30 3.2787 no 1_545
H40B H6 3.4886 no .
H40B H7 3.3697 no .
H40B H27 3.4172 no 2_566
H40B H28 2.8323 no 2_566
H40B H30A 3.2604 no 1_545
H40B H30B 2.5948 no 1_545
H41A Cl2 3.4819 no 2_566
H41A Cl4 3.2082 no 2_566
H41A C2 3.2722 no .
H41A C6 3.0245 no .
H41A C7 2.8042 no .
H41A C34 3.0591 no .
H41A C35 3.5687 no .
H41A H6 3.2901 no .
H41A H7 2.9264 no .
H41A H28 3.5027 no 2_566
H41B Cl2 3.3712 no 2_566
H41B Cl4 3.2003 no 2_566
H41B O7 3.4336 no 2_566
H41B C28 3.2665 no 2_566
H41B C36 3.0703 no 2_566
H41B H11 3.2767 no 2_566
H41B H28 2.5861 no 2_566
H42A C9 3.4877 no .
H42A C13 3.4968 no .
H42A C14 3.1487 no .
H42A C34 3.1510 no .
H42A C35 2.8736 no .
H42A C35 3.2485 no 2_566
H42A C36 3.0171 no 2_566
H42A C38 3.1304 no 2_566
H42A H14 3.2126 no .
H42B O2 3.1893 no .
H42B O4 2.8168 no .
H42B C1 3.5772 no .
H42B C8 3.1606 no .
H42B C9 3.2977 no .
H42B C14 3.2374 no .
H42B C34 3.1967 no .
H42B H14 3.0330 no .
H42B H32A 3.0695 no 2_567
H42B H32B 3.3371 no 2_567
